data_7025899
loop_
_publ_author_name
'Hallett, Andrew J.'
'Adams, Christopher J.'
'Anderson, Kirsty M.'
'Baber, R. Angharad'
'Connelly, Neil G.'
'Prime, Christopher J.'

_publ_section_title
;
 Homo- and heterodinuclear complexes of the tetrakis(pyrazolyl)borate
 ligand.
;
_journal_issue 25
_journal_name_full 'Dalton transactions (Cambridge, England : 2003)'
_journal_page_first 5899
_journal_page_last 5907
_journal_paper_doi 10.1039/c0dt00044b
_journal_volume 39
_journal_year 2010
_chemical_formula_moiety 'C50 H42 B N8 O2 P2 Rh2, F6 P, 3(C H2 Cl2)'
_chemical_formula_sum 'C53 H48 B Cl6 F6 N8 O2 P3 Rh2'
_chemical_formula_weight 1465.23
_chemical_name_systematic
;
?
;
_space_group_IT_number 2
_symmetry_cell_setting triclinic
_symmetry_space_group_name_Hall '-P 1'
_symmetry_space_group_name_H-M 'P -1'
_atom_sites_solution_hydrogens geom
_atom_sites_solution_primary direct
_atom_sites_solution_secondary difmap
_audit_creation_method SHELXL-97
_cell_angle_alpha 84.36(2)
_cell_angle_beta 74.524(16)
_cell_angle_gamma 84.84(3)
_cell_formula_units_Z 2
_cell_length_a 13.281(3)
_cell_length_b 13.380(3)
_cell_length_c 17.393(3)
_cell_measurement_reflns_used 279
_cell_measurement_temperature 173(2)
_cell_measurement_theta_max 27.4755
_cell_measurement_theta_min 2.18
_cell_volume 2957.7(11)
_computing_cell_refinement 'Bruker SMART (Bruker, 1998)'
_computing_data_collection 'Bruker SMART (Bruker, 1998)'
_computing_data_reduction 'Bruker SAINT (Bruker, 1998)'
_computing_molecular_graphics 'Bruker SHELXTL (Bruker, 1998)'
_computing_publication_material 'Bruker SHELXTL (Bruker, 1998)'
_computing_structure_refinement 'SHELXL-97 (Sheldrick, 1997)'
_computing_structure_solution 'SHELXS-97 (Sheldrick, 1990)'
_diffrn_ambient_temperature 173(2)
_diffrn_measured_fraction_theta_full 0.996
_diffrn_measured_fraction_theta_max 0.996
_diffrn_measurement_device_type 'CCD area detector'
_diffrn_measurement_method '\w scans'
_diffrn_radiation_monochromator graphite
_diffrn_radiation_source 'fine-focus sealed tube'
_diffrn_radiation_type MoK\a
_diffrn_radiation_wavelength 0.71073
_diffrn_reflns_av_R_equivalents 0.0308
_diffrn_reflns_av_sigmaI/netI 0.0404
_diffrn_reflns_limit_h_max 17
_diffrn_reflns_limit_h_min -17
_diffrn_reflns_limit_k_max 17
_diffrn_reflns_limit_k_min -17
_diffrn_reflns_limit_l_max 22
_diffrn_reflns_limit_l_min -21
_diffrn_reflns_number 34118
_diffrn_reflns_theta_full 27.48
_diffrn_reflns_theta_max 27.48
_diffrn_reflns_theta_min 1.59
_exptl_absorpt_coefficient_mu 0.977
_exptl_absorpt_correction_T_max 0.871
_exptl_absorpt_correction_T_min 0.842
_exptl_absorpt_correction_type multi-scan
_exptl_absorpt_process_details 'SADABS (Sheldrick, 1996)'
_exptl_crystal_colour yellow
_exptl_crystal_density_diffrn 1.645
_exptl_crystal_density_method 'not measured'
_exptl_crystal_description block
_exptl_crystal_F_000 1468
_exptl_crystal_size_max 0.25
_exptl_crystal_size_mid 0.15
_exptl_crystal_size_min 0.15
_refine_diff_density_max 2.180
_refine_diff_density_min -1.498
_refine_diff_density_rms 0.109
_refine_ls_extinction_method none
_refine_ls_goodness_of_fit_ref 1.062
_refine_ls_hydrogen_treatment constr
_refine_ls_matrix_type full
_refine_ls_number_parameters 755
_refine_ls_number_reflns 13538
_refine_ls_number_restraints 0
_refine_ls_restrained_S_all 1.062
_refine_ls_R_factor_all 0.0562
_refine_ls_R_factor_gt 0.0487
_refine_ls_shift/su_max 0.001
_refine_ls_shift/su_mean 0.000
_refine_ls_structure_factor_coef Fsqd
_refine_ls_weighting_details 'calc w=1/[\s^2^(Fo^2^)+(0.0499P)^2^+7.8266P] where P=(Fo^2^+2Fc^2^)/3'
_refine_ls_weighting_scheme calc
_refine_ls_wR_factor_gt 0.1163
_refine_ls_wR_factor_ref 0.1204
_reflns_number_gt 11898
_reflns_number_total 13538
_reflns_threshold_expression >2sigma(I)
_cod_data_source_file c0dt00044b.txt
_cod_data_source_block 5+
_cod_original_cell_volume 2957.6(11)
_cod_original_sg_symbol_H-M P-1
_cod_database_code 7025899

loop_
_symmetry_equiv_pos_as_xyz
'x, y, z'
'-x, -y, -z'

loop_
_atom_site_label
_atom_site_type_symbol
_atom_site_fract_x
_atom_site_fract_y
_atom_site_fract_z
_atom_site_U_iso_or_equiv
_atom_site_adp_type
_atom_site_occupancy
_atom_site_symmetry_multiplicity
_atom_site_calc_flag
_atom_site_refinement_flags
_atom_site_disorder_assembly
_atom_site_disorder_group
Rh1 Rh 0.86364(2) 0.855313(19) 0.377139(15) 0.01805(7) Uani 1 1 d . . .
Rh2 Rh 0.72513(2) 0.541628(19) 0.218794(16) 0.01957(7) Uani 1 1 d . . .
Cl1 Cl 0.42589(11) 0.28302(10) 0.16884(10) 0.0581(4) Uani 1 1 d . . .
Cl2 Cl 0.20198(14) 0.3120(3) 0.21285(15) 0.1318(12) Uani 1 1 d . . .
Cl3 Cl 0.41441(12) 0.26151(13) 0.41473(11) 0.0692(4) Uani 1 1 d . . .
Cl4 Cl 0.57975(12) 0.12071(12) 0.44939(10) 0.0644(4) Uani 1 1 d . . .
Cl5 Cl 0.22898(14) 0.06485(17) 0.40024(12) 0.0955(7) Uani 1 1 d . A 1
Cl6 Cl 0.38161(16) 0.02101(13) 0.25466(12) 0.0901(6) Uani 1 1 d . A 1
P1 P 0.89499(7) 0.98713(6) 0.28396(5) 0.01806(17) Uani 1 1 d . . .
P2 P 0.73773(7) 0.60651(7) 0.09176(5) 0.02149(18) Uani 1 1 d . B .
P3 P 0.28344(8) 0.65625(7) 0.32861(6) 0.0256(2) Uani 1 1 d . . .
F1 F 0.2195(3) 0.6503(2) 0.41940(18) 0.0727(11) Uani 1 1 d . . .
F2 F 0.3129(3) 0.7673(3) 0.3347(3) 0.0864(13) Uani 1 1 d . . .
F3 F 0.3388(4) 0.6620(3) 0.2364(2) 0.0949(14) Uani 1 1 d . . .
F4 F 0.2536(4) 0.5469(3) 0.3230(2) 0.0889(14) Uani 1 1 d . . .
F5 F 0.1803(3) 0.7084(4) 0.3089(3) 0.0964(14) Uani 1 1 d . . .
F6 F 0.3877(3) 0.6124(3) 0.3492(2) 0.0829(12) Uani 1 1 d . . .
O1 O 1.0449(2) 0.9152(2) 0.42761(19) 0.0397(7) Uani 1 1 d . . .
O2 O 0.5201(3) 0.4718(3) 0.2167(2) 0.0470(8) Uani 1 1 d . . .
N1 N 0.8510(2) 0.7301(2) 0.46147(18) 0.0234(6) Uani 1 1 d . . .
N2 N 0.8218(2) 0.6381(2) 0.45065(17) 0.0207(6) Uani 1 1 d . . .
N3 N 0.7298(2) 0.8106(2) 0.35241(18) 0.0210(6) Uani 1 1 d . . .
N4 N 0.7039(2) 0.7123(2) 0.36309(17) 0.0185(6) Uani 1 1 d . . .
N5 N 0.7022(2) 0.4777(2) 0.33706(18) 0.0226(6) Uani 1 1 d . . .
N6 N 0.7161(2) 0.5281(2) 0.39803(18) 0.0212(6) Uani 1 1 d . . .
N7 N 0.8657(2) 0.5840(2) 0.23339(17) 0.0213(6) Uani 1 1 d . . .
N8 N 0.8746(2) 0.6078(2) 0.30609(17) 0.0189(6) Uani 1 1 d . . .
C1 C 0.9757(3) 0.8927(3) 0.4074(2) 0.0258(8) Uani 1 1 d . . .
C2 C 0.5992(3) 0.4991(3) 0.2158(2) 0.0299(8) Uani 1 1 d . . .
C3 C 0.8932(3) 0.7159(3) 0.5237(2) 0.0298(8) Uani 1 1 d . . .
H3 H 0.9201 0.7676 0.5447 0.036 Uiso 1 1 calc R . .
C4 C 0.8927(3) 0.6159(3) 0.5537(2) 0.0316(9) Uani 1 1 d . . .
H4 H 0.9171 0.5867 0.5980 0.038 Uiso 1 1 calc R . .
C5 C 0.8493(3) 0.5688(3) 0.5054(2) 0.0277(8) Uani 1 1 d . . .
H5 H 0.8397 0.4988 0.5094 0.033 Uiso 1 1 calc R . .
C6 C 0.6442(3) 0.8667(3) 0.3436(2) 0.0238(7) Uani 1 1 d . . .
H6 H 0.6398 0.9381 0.3355 0.029 Uiso 1 1 calc R . .
C7 C 0.5623(3) 0.8058(3) 0.3480(2) 0.0271(8) Uani 1 1 d . . .
H7 H 0.4936 0.8264 0.3434 0.033 Uiso 1 1 calc R . .
C8 C 0.6036(3) 0.7093(3) 0.3605(2) 0.0219(7) Uani 1 1 d . . .
H8 H 0.5672 0.6499 0.3663 0.026 Uiso 1 1 calc R . .
C9 C 0.6419(3) 0.4027(3) 0.3722(2) 0.0283(8) Uani 1 1 d . . .
H9 H 0.6210 0.3542 0.3443 0.034 Uiso 1 1 calc R . .
C10 C 0.6139(3) 0.4050(3) 0.4544(2) 0.0302(8) Uani 1 1 d . . .
H10 H 0.5711 0.3605 0.4926 0.036 Uiso 1 1 calc R . .
C11 C 0.6613(3) 0.4858(3) 0.4689(2) 0.0269(8) Uani 1 1 d . . .
H11 H 0.6564 0.5080 0.5200 0.032 Uiso 1 1 calc R . .
C12 C 0.9637(3) 0.5707(3) 0.1877(2) 0.0258(7) Uani 1 1 d . . .
H12 H 0.9813 0.5533 0.1338 0.031 Uiso 1 1 calc R . .
C13 C 1.0361(3) 0.5858(3) 0.2291(2) 0.0292(8) Uani 1 1 d . . .
H13 H 1.1102 0.5809 0.2101 0.035 Uiso 1 1 calc R . .
C14 C 0.9768(3) 0.6094(3) 0.3039(2) 0.0249(7) Uani 1 1 d . . .
H14 H 1.0035 0.6243 0.3467 0.030 Uiso 1 1 calc R . .
C15 C 1.0137(3) 0.9645(3) 0.2039(2) 0.0207(7) Uani 1 1 d . . .
C16 C 1.0340(3) 1.0259(3) 0.1318(2) 0.0286(8) Uani 1 1 d . . .
H16 H 0.9851 1.0796 0.1238 0.034 Uiso 1 1 calc R . .
C17 C 1.1248(3) 1.0081(3) 0.0726(3) 0.0345(9) Uani 1 1 d . . .
H17 H 1.1383 1.0500 0.0241 0.041 Uiso 1 1 calc R . .
C18 C 1.1962(3) 0.9299(3) 0.0832(2) 0.0321(9) Uani 1 1 d . . .
H18 H 1.2590 0.9187 0.0424 0.039 Uiso 1 1 calc R . .
C19 C 1.1762(3) 0.8683(3) 0.1530(2) 0.0320(9) Uani 1 1 d . . .
H19 H 1.2250 0.8140 0.1600 0.038 Uiso 1 1 calc R . .
C20 C 1.0851(3) 0.8848(3) 0.2131(2) 0.0248(7) Uani 1 1 d . . .
H20 H 1.0716 0.8414 0.2608 0.030 Uiso 1 1 calc R . .
C21 C 0.9064(3) 1.1044(3) 0.3259(2) 0.0223(7) Uani 1 1 d . . .
C22 C 0.9553(3) 1.1863(3) 0.2809(3) 0.0318(8) Uani 1 1 d . . .
H22 H 0.9958 1.1795 0.2274 0.038 Uiso 1 1 calc R . .
C23 C 0.9450(4) 1.2786(3) 0.3141(3) 0.0406(10) Uani 1 1 d . . .
H23 H 0.9773 1.3351 0.2830 0.049 Uiso 1 1 calc R . .
C24 C 0.8877(4) 1.2874(3) 0.3923(3) 0.0386(10) Uani 1 1 d . . .
H24 H 0.8806 1.3505 0.4146 0.046 Uiso 1 1 calc R . .
C25 C 0.8409(4) 1.2067(3) 0.4383(3) 0.0371(10) Uani 1 1 d . . .
H25 H 0.8022 1.2135 0.4922 0.045 Uiso 1 1 calc R . .
C26 C 0.8508(3) 1.1147(3) 0.4050(2) 0.0305(8) Uani 1 1 d . . .
H26 H 0.8192 1.0582 0.4367 0.037 Uiso 1 1 calc R . .
C27 C 0.7976(3) 1.0263(3) 0.2279(2) 0.0209(7) Uani 1 1 d . . .
C28 C 0.7350(3) 1.1155(3) 0.2394(2) 0.0281(8) Uani 1 1 d . . .
H28 H 0.7452 1.1609 0.2749 0.034 Uiso 1 1 calc R . .
C29 C 0.6572(4) 1.1384(3) 0.1989(3) 0.0392(10) Uani 1 1 d . . .
H29 H 0.6150 1.1996 0.2064 0.047 Uiso 1 1 calc R . .
C30 C 0.6417(3) 1.0721(3) 0.1478(3) 0.0358(9) Uani 1 1 d . . .
H30 H 0.5881 1.0877 0.1208 0.043 Uiso 1 1 calc R . .
C31 C 0.7032(3) 0.9834(3) 0.1357(2) 0.0309(8) Uani 1 1 d . . .
H31 H 0.6925 0.9380 0.1004 0.037 Uiso 1 1 calc R . .
C32 C 0.7809(3) 0.9612(3) 0.1756(2) 0.0272(8) Uani 1 1 d . . .
H32 H 0.8236 0.9003 0.1671 0.033 Uiso 1 1 calc R . .
C33 C 0.6491(3) 0.7162(3) 0.0801(2) 0.0251(7) Uani 1 1 d . . .
C34 C 0.5619(3) 0.7384(3) 0.1423(3) 0.0288(8) Uani 1 1 d . . .
H34 H 0.5512 0.6995 0.1922 0.035 Uiso 1 1 calc R . .
C35 C 0.4899(3) 0.8183(3) 0.1316(3) 0.0348(9) Uani 1 1 d . . .
H35 H 0.4304 0.8335 0.1742 0.042 Uiso 1 1 calc R . .
C36 C 0.5057(3) 0.8748(3) 0.0589(3) 0.0357(10) Uani 1 1 d . . .
H36 H 0.4566 0.9287 0.0517 0.043 Uiso 1 1 calc R . .
C37 C 0.5924(4) 0.8534(3) -0.0032(3) 0.0344(9) Uani 1 1 d . . .
H37 H 0.6025 0.8921 -0.0532 0.041 Uiso 1 1 calc R . .
C38 C 0.6647(3) 0.7754(3) 0.0076(2) 0.0288(8) Uani 1 1 d . . .
H38 H 0.7252 0.7620 -0.0346 0.035 Uiso 1 1 calc R . .
C39 C 0.7071(3) 0.5151(3) 0.0310(2) 0.0278(8) Uani 1 1 d . . .
C40 C 0.6746(17) 0.5371(8) -0.0354(8) 0.040(3) Uani 0.57(3) 1 d P B 1
H40 H 0.6682 0.6058 -0.0544 0.048 Uiso 0.57(3) 1 calc PR B 1
C41 C 0.6498(17) 0.4648(11) -0.0780(11) 0.050(4) Uani 0.57(3) 1 d P B 1
H41 H 0.6261 0.4848 -0.1245 0.059 Uiso 0.57(3) 1 calc PR B 1
C42 C 0.6588(4) 0.3684(4) -0.0544(3) 0.0429(11) Uani 1 1 d . . .
H42 H 0.6411 0.3197 -0.0840 0.051 Uiso 1 1 calc R B 1
C43 C 0.6946(10) 0.3365(8) 0.0143(7) 0.031(2) Uani 0.57(3) 1 d P B 1
H43 H 0.7011 0.2670 0.0312 0.038 Uiso 0.57(3) 1 calc PR B 1
C44 C 0.7198(9) 0.4089(7) 0.0562(6) 0.025(2) Uani 0.57(3) 1 d P B 1
H44 H 0.7456 0.3892 0.1018 0.030 Uiso 0.57(3) 1 calc PR B 1
C45 C 0.86261(16) 0.65403(18) 0.03409(14) 0.0248(7) Uani 1 1 d G . .
C46 C 0.9196(2) 0.61893(19) -0.03857(15) 0.0359(9) Uani 1 1 d G B .
H46 H 0.8948 0.5664 -0.0601 0.043 Uiso 1 1 calc R . .
C40' C 0.6273(14) 0.5421(11) -0.0113(12) 0.030(3) Uani 0.43(3) 1 d P B 2
H40' H 0.5929 0.6076 -0.0111 0.036 Uiso 0.43(3) 1 calc PR B 2
C41' C 0.6032(16) 0.4656(16) -0.0530(12) 0.042(4) Uani 0.43(3) 1 d P B 2
H41' H 0.5497 0.4787 -0.0803 0.050 Uiso 0.43(3) 1 calc PR B 2
C43' C 0.738(2) 0.3573(17) -0.021(2) 0.077(9) Uani 0.43(3) 1 d P B 2
H43' H 0.7797 0.2958 -0.0260 0.092 Uiso 0.43(3) 1 calc PR B 2
C44' C 0.763(2) 0.4329(15) 0.021(2) 0.072(9) Uani 0.43(3) 1 d P B 2
H44' H 0.8228 0.4219 0.0414 0.086 Uiso 0.43(3) 1 calc PR B 2
C1S C 0.3176(5) 0.3280(8) 0.2385(4) 0.091(3) Uani 1 1 d . . .
H99A H 0.3231 0.4005 0.2427 0.109 Uiso 1 1 calc R . .
H99B H 0.3156 0.2922 0.2914 0.109 Uiso 1 1 calc R . .
C2S C 0.4523(5) 0.1353(5) 0.4389(4) 0.0669(17) Uani 1 1 d . . .
H98A H 0.4036 0.1106 0.4896 0.080 Uiso 1 1 calc R . .
H98B H 0.4469 0.0936 0.3964 0.080 Uiso 1 1 calc R . .
C3S C 0.2512(5) 0.0066(5) 0.3110(4) 0.0612(15) Uani 1 1 d . A 1
H97A H 0.2023 0.0374 0.2800 0.073 Uiso 1 1 calc R A 1
H97B H 0.2389 -0.0659 0.3230 0.073 Uiso 1 1 calc R A 1
B1 B 0.7795(3) 0.6227(3) 0.3789(2) 0.0192(7) Uani 1 1 d . . .
C47 C 1.0128(2) 0.6608(2) -0.07974(14) 0.0441(11) Uani 1 1 d G B .
H47 H 1.0517 0.6368 -0.1294 0.053 Uiso 1 1 calc R . .
C48 C 1.04909(17) 0.7377(2) -0.04826(17) 0.0409(10) Uani 1 1 d G B .
H48 H 1.1128 0.7663 -0.0764 0.049 Uiso 1 1 calc R . .
C49 C 0.9921(2) 0.77277(17) 0.02439(17) 0.0369(9) Uani 1 1 d G B .
H49 H 1.0169 0.8253 0.0459 0.044 Uiso 1 1 calc R . .
C50 C 0.89890(19) 0.73095(18) 0.06557(13) 0.0307(8) Uani 1 1 d G B .
H50 H 0.8600 0.7549 0.1152 0.037 Uiso 1 1 calc R . .

loop_
_atom_site_aniso_label
_atom_site_aniso_U_11
_atom_site_aniso_U_22
_atom_site_aniso_U_33
_atom_site_aniso_U_23
_atom_site_aniso_U_13
_atom_site_aniso_U_12
Rh1 0.01900(14) 0.01840(13) 0.01738(13) 0.00037(9) -0.00573(10) -0.00356(10)
Rh2 0.02022(14) 0.01904(13) 0.02204(14) -0.00348(10) -0.00940(11) -0.00095(10)
Cl1 0.0576(8) 0.0432(6) 0.0874(10) -0.0166(6) -0.0443(8) 0.0133(6)
Cl2 0.0456(10) 0.253(4) 0.1062(17) -0.067(2) -0.0108(10) -0.0262(15)
Cl3 0.0568(8) 0.0790(10) 0.0785(10) -0.0143(8) -0.0201(8) -0.0238(8)
Cl4 0.0523(8) 0.0744(10) 0.0638(9) -0.0226(7) -0.0023(7) -0.0102(7)
Cl5 0.0686(11) 0.1204(16) 0.0936(13) -0.0584(12) 0.0173(9) -0.0479(11)
Cl6 0.0897(12) 0.0685(10) 0.0846(12) -0.0246(9) 0.0387(10) -0.0278(9)
P1 0.0196(4) 0.0172(4) 0.0177(4) -0.0009(3) -0.0052(3) -0.0016(3)
P2 0.0236(4) 0.0226(4) 0.0208(4) -0.0073(3) -0.0098(4) 0.0033(3)
P3 0.0276(5) 0.0286(5) 0.0221(5) 0.0041(4) -0.0098(4) -0.0062(4)
F1 0.114(3) 0.0411(16) 0.0367(16) -0.0034(13) 0.0217(17) 0.0057(17)
F2 0.092(3) 0.0472(19) 0.112(3) -0.011(2) -0.002(2) -0.0339(19)
F3 0.139(4) 0.099(3) 0.0296(17) 0.0150(18) 0.000(2) -0.005(3)
F4 0.131(4) 0.053(2) 0.068(2) -0.0248(17) 0.020(2) -0.047(2)
F5 0.065(2) 0.123(4) 0.106(3) 0.024(3) -0.047(2) 0.007(2)
F6 0.055(2) 0.131(3) 0.063(2) -0.009(2) -0.0294(18) 0.035(2)
O1 0.0402(17) 0.0471(18) 0.0400(17) 0.0105(14) -0.0243(14) -0.0193(14)
O2 0.0367(18) 0.053(2) 0.059(2) -0.0010(16) -0.0234(16) -0.0158(15)
N1 0.0268(16) 0.0254(15) 0.0197(15) 0.0010(12) -0.0074(12) -0.0095(12)
N2 0.0231(15) 0.0203(14) 0.0205(14) 0.0019(11) -0.0092(12) -0.0045(11)
N3 0.0202(14) 0.0191(14) 0.0243(15) 0.0008(11) -0.0074(12) -0.0031(11)
N4 0.0192(14) 0.0189(13) 0.0178(14) 0.0000(10) -0.0054(11) -0.0034(11)
N5 0.0255(15) 0.0192(14) 0.0250(15) 0.0013(11) -0.0099(12) -0.0050(11)
N6 0.0235(15) 0.0197(14) 0.0218(15) -0.0002(11) -0.0080(12) -0.0033(11)
N7 0.0215(15) 0.0236(14) 0.0195(14) -0.0031(11) -0.0064(12) -0.0008(11)
N8 0.0196(14) 0.0187(13) 0.0196(14) -0.0004(11) -0.0076(11) -0.0009(11)
C1 0.030(2) 0.0242(18) 0.0230(18) 0.0046(14) -0.0078(15) -0.0063(15)
C2 0.033(2) 0.0285(19) 0.032(2) -0.0015(16) -0.0153(17) -0.0015(16)
C3 0.039(2) 0.033(2) 0.0240(19) 0.0049(15) -0.0178(17) -0.0151(17)
C4 0.040(2) 0.036(2) 0.0238(19) 0.0082(16) -0.0173(17) -0.0110(17)
C5 0.031(2) 0.0260(18) 0.0275(19) 0.0051(15) -0.0123(16) -0.0045(15)
C6 0.0211(17) 0.0228(17) 0.0258(18) -0.0005(14) -0.0047(14) 0.0015(13)
C7 0.0204(17) 0.0326(19) 0.0280(19) -0.0030(15) -0.0059(15) 0.0003(14)
C8 0.0195(16) 0.0259(17) 0.0204(17) -0.0019(13) -0.0044(13) -0.0047(13)
C9 0.0289(19) 0.0227(17) 0.037(2) 0.0004(15) -0.0141(17) -0.0078(15)
C10 0.0259(19) 0.0285(19) 0.036(2) 0.0045(16) -0.0081(17) -0.0085(15)
C11 0.0289(19) 0.0278(18) 0.0240(18) 0.0032(14) -0.0072(15) -0.0072(15)
C12 0.0235(18) 0.0282(18) 0.0250(18) -0.0033(14) -0.0063(15) 0.0031(14)
C13 0.0183(17) 0.033(2) 0.035(2) -0.0030(16) -0.0070(16) 0.0026(15)
C14 0.0210(17) 0.0288(18) 0.0275(19) -0.0011(14) -0.0113(15) -0.0015(14)
C15 0.0181(16) 0.0223(16) 0.0214(17) -0.0015(13) -0.0044(13) -0.0025(13)
C16 0.030(2) 0.0243(18) 0.0274(19) 0.0025(15) -0.0030(16) 0.0026(15)
C17 0.034(2) 0.034(2) 0.029(2) 0.0066(16) 0.0009(17) -0.0022(17)
C18 0.0240(19) 0.039(2) 0.029(2) -0.0052(17) -0.0006(16) -0.0002(16)
C19 0.0254(19) 0.036(2) 0.033(2) -0.0041(17) -0.0080(16) 0.0086(16)
C20 0.0269(19) 0.0259(18) 0.0216(17) -0.0010(14) -0.0078(15) 0.0011(14)
C21 0.0241(18) 0.0192(16) 0.0271(18) -0.0046(13) -0.0121(15) 0.0002(13)
C22 0.034(2) 0.0273(19) 0.034(2) -0.0033(16) -0.0065(17) -0.0087(16)
C23 0.042(2) 0.026(2) 0.057(3) -0.0055(19) -0.015(2) -0.0115(18)
C24 0.041(2) 0.031(2) 0.055(3) -0.0196(19) -0.027(2) 0.0055(18)
C25 0.045(3) 0.034(2) 0.036(2) -0.0163(18) -0.016(2) 0.0084(18)
C26 0.038(2) 0.0282(19) 0.027(2) -0.0061(15) -0.0115(17) 0.0000(16)
C27 0.0216(17) 0.0210(16) 0.0193(16) 0.0002(13) -0.0043(13) -0.0025(13)
C28 0.0276(19) 0.0275(19) 0.031(2) -0.0063(15) -0.0111(16) 0.0041(15)
C29 0.037(2) 0.035(2) 0.050(3) -0.0044(19) -0.023(2) 0.0112(18)
C30 0.030(2) 0.048(2) 0.032(2) 0.0035(18) -0.0130(17) -0.0045(18)
C31 0.031(2) 0.042(2) 0.0225(19) -0.0084(16) -0.0071(16) -0.0082(17)
C32 0.0278(19) 0.0275(18) 0.0270(19) -0.0066(15) -0.0075(15) 0.0010(15)
C33 0.0267(18) 0.0213(17) 0.032(2) -0.0086(14) -0.0151(16) 0.0037(14)
C34 0.0256(19) 0.0274(19) 0.035(2) -0.0046(16) -0.0102(16) 0.0010(15)
C35 0.0232(19) 0.028(2) 0.055(3) -0.0078(18) -0.0131(19) 0.0029(15)
C36 0.032(2) 0.0216(18) 0.060(3) -0.0054(18) -0.024(2) 0.0026(16)
C37 0.050(3) 0.0205(18) 0.040(2) -0.0021(16) -0.024(2) 0.0006(17)
C38 0.036(2) 0.0250(18) 0.028(2) -0.0055(15) -0.0135(17) 0.0029(15)
C39 0.030(2) 0.0293(19) 0.0283(19) -0.0123(15) -0.0118(16) 0.0015(15)
C40 0.072(10) 0.021(4) 0.033(6) -0.002(4) -0.028(6) 0.007(5)
C41 0.081(12) 0.036(5) 0.048(8) -0.005(5) -0.044(8) -0.007(7)
C42 0.050(3) 0.041(2) 0.048(3) -0.023(2) -0.024(2) -0.002(2)
C43 0.045(6) 0.021(4) 0.034(5) -0.007(3) -0.018(4) -0.001(4)
C44 0.036(5) 0.017(4) 0.027(4) -0.001(3) -0.020(4) 0.001(3)
C45 0.0249(18) 0.0280(18) 0.0231(18) -0.0028(14) -0.0103(15) 0.0036(14)
C46 0.035(2) 0.041(2) 0.032(2) -0.0119(18) -0.0085(18) 0.0054(18)
C40' 0.030(7) 0.024(5) 0.041(8) -0.009(5) -0.019(6) 0.002(5)
C41' 0.045(9) 0.053(8) 0.040(10) -0.002(7) -0.030(7) -0.015(8)
C43' 0.087(17) 0.048(11) 0.12(2) -0.058(13) -0.071(17) 0.038(11)
C44' 0.091(17) 0.038(9) 0.12(2) -0.041(12) -0.083(18) 0.021(10)
C1S 0.062(4) 0.156(8) 0.068(4) -0.036(5) -0.025(4) -0.016(5)
C2S 0.069(4) 0.074(4) 0.062(4) -0.005(3) -0.013(3) -0.035(3)
C3S 0.059(3) 0.057(3) 0.064(4) -0.020(3) -0.001(3) -0.016(3)
B1 0.0217(19) 0.0187(17) 0.0190(18) -0.0012(14) -0.0081(15) -0.0022(14)
C47 0.034(2) 0.052(3) 0.038(2) -0.010(2) 0.0038(19) 0.006(2)
C48 0.028(2) 0.034(2) 0.053(3) 0.009(2) -0.005(2) 0.0030(17)
C49 0.035(2) 0.026(2) 0.051(3) 0.0021(18) -0.016(2) -0.0006(17)
C50 0.035(2) 0.0246(18) 0.031(2) -0.0047(15) -0.0078(17) 0.0030(16)

loop_
_atom_type_symbol
_atom_type_description
_atom_type_scat_dispersion_real
_atom_type_scat_dispersion_imag
_atom_type_scat_source
C C 0.0033 0.0016 'International Tables Vol C Tables 4.2.6.8 and 6.1.1.4'
H H 0.0000 0.0000 'International Tables Vol C Tables 4.2.6.8 and 6.1.1.4'
B B 0.0013 0.0007 'International Tables Vol C Tables 4.2.6.8 and 6.1.1.4'
N N 0.0061 0.0033 'International Tables Vol C Tables 4.2.6.8 and 6.1.1.4'
O O 0.0106 0.0060 'International Tables Vol C Tables 4.2.6.8 and 6.1.1.4'
F F 0.0171 0.0103 'International Tables Vol C Tables 4.2.6.8 and 6.1.1.4'
P P 0.1023 0.0942 'International Tables Vol C Tables 4.2.6.8 and 6.1.1.4'
Rh Rh -1.1178 0.9187 'International Tables Vol C Tables 4.2.6.8 and 6.1.1.4'
Cl Cl 0.1484 0.1585 'International Tables Vol C Tables 4.2.6.8 and 6.1.1.4'

loop_
_geom_angle_atom_site_label_1
_geom_angle_atom_site_label_2
_geom_angle_atom_site_label_3
_geom_angle
C1 Rh1 N3 175.38(14)
C1 Rh1 N1 90.05(14)
N3 Rh1 N1 86.66(11)
C1 Rh1 P1 85.44(11)
N3 Rh1 P1 98.04(9)
N1 Rh1 P1 174.22(9)
C2 Rh2 N7 174.53(15)
C2 Rh2 N5 89.85(15)
N7 Rh2 N5 84.68(12)
C2 Rh2 P2 85.79(13)
N7 Rh2 P2 99.68(9)
N5 Rh2 P2 175.64(8)
C21 P1 C15 107.75(16)
C21 P1 C27 101.45(16)
C15 P1 C27 102.15(16)
C21 P1 Rh1 113.07(12)
C15 P1 Rh1 112.59(12)
C27 P1 Rh1 118.54(12)
C45 P2 C33 100.28(16)
C45 P2 C39 105.67(15)
C33 P2 C39 103.83(17)
C45 P2 Rh2 117.98(9)
C33 P2 Rh2 115.90(13)
C39 P2 Rh2 111.58(14)
F4 P3 F6 90.1(3)
F4 P3 F3 89.2(2)
F6 P3 F3 91.4(2)
F4 P3 F1 89.04(18)
F6 P3 F1 92.8(2)
F3 P3 F1 175.5(3)
F4 P3 F5 94.0(3)
F6 P3 F5 175.9(3)
F3 P3 F5 89.1(3)
F1 P3 F5 86.9(2)
F4 P3 F2 179.6(2)
F6 P3 F2 90.1(2)
F3 P3 F2 91.1(2)
F1 P3 F2 90.7(2)
F5 P3 F2 85.7(3)
C3 N1 N2 106.2(3)
C3 N1 Rh1 127.1(2)
N2 N1 Rh1 124.7(2)
C5 N2 N1 108.8(3)
C5 N2 B1 129.5(3)
N1 N2 B1 121.2(3)
C6 N3 N4 106.6(3)
C6 N3 Rh1 129.0(2)
N4 N3 Rh1 122.6(2)
C8 N4 N3 109.1(3)
C8 N4 B1 127.4(3)
N3 N4 B1 123.5(3)
C9 N5 N6 105.9(3)
C9 N5 Rh2 127.4(3)
N6 N5 Rh2 123.2(2)
C11 N6 N5 109.3(3)
C11 N6 B1 130.4(3)
N5 N6 B1 120.1(3)
C12 N7 N8 106.0(3)
C12 N7 Rh2 130.4(2)
N8 N7 Rh2 121.6(2)
C14 N8 N7 109.4(3)
C14 N8 B1 127.3(3)
N7 N8 B1 123.2(3)
O1 C1 Rh1 178.8(3)
O2 C2 Rh2 177.7(4)
N1 C3 C4 111.2(3)
N1 C3 H3 124.4
C4 C3 H3 124.4
C5 C4 C3 104.6(3)
C5 C4 H4 127.7
C3 C4 H4 127.7
N2 C5 C4 109.1(3)
N2 C5 H5 125.4
C4 C5 H5 125.4
N3 C6 C7 110.7(3)
N3 C6 H6 124.7
C7 C6 H6 124.7
C8 C7 C6 104.4(3)
C8 C7 H7 127.8
C6 C7 H7 127.8
N4 C8 C7 109.3(3)
N4 C8 H8 125.4
C7 C8 H8 125.4
N5 C9 C10 111.2(3)
N5 C9 H9 124.4
C10 C9 H9 124.4
C11 C10 C9 105.0(3)
C11 C10 H10 127.5
C9 C10 H10 127.5
N6 C11 C10 108.4(3)
N6 C11 H11 125.8
C10 C11 H11 125.8
N7 C12 C13 111.1(3)
N7 C12 H12 124.4
C13 C12 H12 124.4
C14 C13 C12 104.8(3)
C14 C13 H13 127.6
C12 C13 H13 127.6
N8 C14 C13 108.6(3)
N8 C14 H14 125.7
C13 C14 H14 125.7
C20 C15 C16 118.8(3)
C20 C15 P1 120.1(3)
C16 C15 P1 121.1(3)
C17 C16 C15 120.1(4)
C17 C16 H16 120.0
C15 C16 H16 120.0
C18 C17 C16 120.6(4)
C18 C17 H17 119.7
C16 C17 H17 119.7
C19 C18 C17 119.8(4)
C19 C18 H18 120.1
C17 C18 H18 120.1
C18 C19 C20 120.5(4)
C18 C19 H19 119.8
C20 C19 H19 119.8
C15 C20 C19 120.3(4)
C15 C20 H20 119.8
C19 C20 H20 119.8
C22 C21 C26 119.2(3)
C22 C21 P1 123.6(3)
C26 C21 P1 116.7(3)
C21 C22 C23 120.0(4)
C21 C22 H22 120.0
C23 C22 H22 120.0
C24 C23 C22 119.7(4)
C24 C23 H23 120.1
C22 C23 H23 120.1
C25 C24 C23 121.1(4)
C25 C24 H24 119.4
C23 C24 H24 119.4
C24 C25 C26 119.1(4)
C24 C25 H25 120.4
C26 C25 H25 120.4
C21 C26 C25 120.9(4)
C21 C26 H26 119.6
C25 C26 H26 119.6
C32 C27 C28 118.8(3)
C32 C27 P1 118.5(3)
C28 C27 P1 122.6(3)
C27 C28 C29 120.1(4)
C27 C28 H28 120.0
C29 C28 H28 120.0
C30 C29 C28 120.1(4)
C30 C29 H29 120.0
C28 C29 H29 120.0
C29 C30 C31 120.5(4)
C29 C30 H30 119.7
C31 C30 H30 119.7
C30 C31 C32 119.3(4)
C30 C31 H31 120.4
C32 C31 H31 120.4
C31 C32 C27 121.3(4)
C31 C32 H32 119.4
C27 C32 H32 119.4
C34 C33 C38 119.2(3)
C34 C33 P2 119.9(3)
C38 C33 P2 120.7(3)
C33 C34 C35 120.1(4)
C33 C34 H34 120.0
C35 C34 H34 120.0
C36 C35 C34 119.8(4)
C36 C35 H35 120.1
C34 C35 H35 120.1
C35 C36 C37 120.4(4)
C35 C36 H36 119.8
C37 C36 H36 119.8
C36 C37 C38 119.8(4)
C36 C37 H37 120.1
C38 C37 H37 120.1
C37 C38 C33 120.5(4)
C37 C38 H38 119.7
C33 C38 H38 119.7
C44' C39 C40 105.8(10)
C44' C39 C40' 121.0(9)
C40 C39 C40' 27.0(5)
C44' C39 C44 32.7(16)
C40 C39 C44 116.5(6)
C40' C39 C44 115.8(7)
C44' C39 P2 119.3(7)
C40 C39 P2 125.7(5)
C40' C39 P2 119.4(7)
C44 C39 P2 117.7(4)
C39 C40 C41 123.3(10)
C39 C40 H40 118.3
C41 C40 H40 118.3
C42 C41 C40 120.5(12)
C42 C41 H41 119.8
C40 C41 H41 119.8
C43' C42 C41 106.2(12)
C43' C42 C43 32.6(15)
C41 C42 C43 121.0(8)
C43' C42 C41' 117.0(10)
C41 C42 C41' 27.1(7)
C43 C42 C41' 115.5(9)
C43' C42 H42 124.8
C41 C42 H42 119.5
C43 C42 H42 119.5
C41' C42 H42 117.8
C44 C43 C42 118.3(8)
C44 C43 H43 120.9
C42 C43 H43 120.9
C43 C44 C39 120.4(8)
C43 C44 H44 119.8
C39 C44 H44 119.8
C46 C45 C50 120.0
C46 C45 P2 123.52(14)
C50 C45 P2 116.46(14)
C47 C46 C45 120.0
C47 C46 H46 120.0
C45 C46 H46 120.0
C41' C40' C39 116.3(13)
C41' C40' H40' 121.9
C39 C40' H40' 121.9
C40' C41' C42 120.6(14)
C40' C41' H41' 119.7
C42 C41' H41' 119.7
C42 C43' C44' 123.1(14)
C42 C43' H43' 118.5
C44' C43' H43' 118.5
C39 C44' C43' 121.0(14)
C39 C44' H44' 119.5
C43' C44' H44' 119.5
Cl1 C1S Cl2 111.6(4)
Cl1 C1S H99A 109.3
Cl2 C1S H99A 109.3
Cl1 C1S H99B 109.3
Cl2 C1S H99B 109.3
H99A C1S H99B 108.0
Cl4 C2S Cl3 112.4(3)
Cl4 C2S H98A 109.1
Cl3 C2S H98A 109.1
Cl4 C2S H98B 109.1
Cl3 C2S H98B 109.1
H98A C2S H98B 107.9
Cl5 C3S Cl6 109.3(3)
Cl5 C3S H97A 109.8
Cl6 C3S H97A 109.8
Cl5 C3S H97B 109.8
Cl6 C3S H97B 109.8
H97A C3S H97B 108.3
N2 B1 N6 109.2(3)
N2 B1 N4 111.0(3)
N6 B1 N4 106.9(3)
N2 B1 N8 107.6(3)
N6 B1 N8 110.0(3)
N4 B1 N8 112.2(3)
C46 C47 C48 120.0
C46 C47 H47 120.0
C48 C47 H47 120.0
C49 C48 C47 120.0
C49 C48 H48 120.0
C47 C48 H48 120.0
C50 C49 C48 120.0
C50 C49 H49 120.0
C48 C49 H49 120.0
C49 C50 C45 120.0
C49 C50 H50 120.0
C45 C50 H50 120.0

loop_
_geom_bond_atom_site_label_1
_geom_bond_atom_site_label_2
_geom_bond_distance
Rh1 C1 1.830(4)
Rh1 N3 2.087(3)
Rh1 N1 2.103(3)
Rh1 P1 2.2629(11)
Rh2 C2 1.829(4)
Rh2 N7 2.084(3)
Rh2 N5 2.103(3)
Rh2 P2 2.2617(11)
Cl1 C1S 1.719(7)
Cl2 C1S 1.746(6)
Cl3 C2S 1.762(7)
Cl4 C2S 1.742(7)
Cl5 C3S 1.747(6)
Cl6 C3S 1.765(6)
P1 C21 1.828(3)
P1 C15 1.828(4)
P1 C27 1.830(4)
P2 C45 1.827(2)
P2 C33 1.827(4)
P2 C39 1.831(4)
P3 F4 1.569(3)
P3 F6 1.571(3)
P3 F3 1.574(3)
P3 F1 1.579(3)
P3 F5 1.585(4)
P3 F2 1.591(3)
O1 C1 1.141(5)
O2 C2 1.139(5)
N1 C3 1.337(5)
N1 N2 1.367(4)
N2 C5 1.360(5)
N2 B1 1.537(5)
N3 C6 1.339(5)
N3 N4 1.371(4)
N4 C8 1.350(4)
N4 B1 1.545(5)
N5 C9 1.336(5)
N5 N6 1.372(4)
N6 C11 1.352(5)
N6 B1 1.542(5)
N7 C12 1.338(5)
N7 N8 1.371(4)
N8 C14 1.350(4)
N8 B1 1.546(5)
C3 C4 1.387(5)
C3 H3 0.9500
C4 C5 1.366(5)
C4 H4 0.9500
C5 H5 0.9500
C6 C7 1.399(5)
C6 H6 0.9500
C7 C8 1.378(5)
C7 H7 0.9500
C8 H8 0.9500
C9 C10 1.380(6)
C9 H9 0.9500
C10 C11 1.374(5)
C10 H10 0.9500
C11 H11 0.9500
C12 C13 1.384(5)
C12 H12 0.9500
C13 C14 1.379(5)
C13 H13 0.9500
C14 H14 0.9500
C15 C20 1.388(5)
C15 C16 1.405(5)
C16 C17 1.381(6)
C16 H16 0.9500
C17 C18 1.380(6)
C17 H17 0.9500
C18 C19 1.376(6)
C18 H18 0.9500
C19 C20 1.389(5)
C19 H19 0.9500
C20 H20 0.9500
C21 C22 1.388(5)
C21 C26 1.390(5)
C22 C23 1.394(6)
C22 H22 0.9500
C23 C24 1.382(7)
C23 H23 0.9500
C24 C25 1.370(7)
C24 H24 0.9500
C25 C26 1.393(5)
C25 H25 0.9500
C26 H26 0.9500
C27 C32 1.390(5)
C27 C28 1.391(5)
C28 C29 1.396(5)
C28 H28 0.9500
C29 C30 1.379(6)
C29 H29 0.9500
C30 C31 1.380(6)
C30 H30 0.9500
C31 C32 1.387(5)
C31 H31 0.9500
C32 H32 0.9500
C33 C34 1.390(5)
C33 C38 1.397(5)
C34 C35 1.400(5)
C34 H34 0.9500
C35 C36 1.383(6)
C35 H35 0.9500
C36 C37 1.384(7)
C36 H36 0.9500
C37 C38 1.387(5)
C37 H37 0.9500
C38 H38 0.9500
C39 C44' 1.271(16)
C39 C40 1.335(11)
C39 C40' 1.446(14)
C39 C44 1.453(10)
C40 C41 1.386(18)
C40 H40 0.9500
C41 C42 1.319(15)
C41 H41 0.9500
C42 C43' 1.312(18)
C42 C43 1.415(12)
C42 C41' 1.44(2)
C42 H42 0.9500
C43 C44 1.381(14)
C43 H43 0.9500
C44 H44 0.9500
C45 C46 1.3900
C45 C50 1.3900
C46 C47 1.3900
C46 H46 0.9500
C40' C41' 1.42(2)
C40' H40' 0.9500
C41' H41' 0.9500
C43' C44' 1.42(2)
C43' H43' 0.9500
C44' H44' 0.9500
C1S H99A 0.9900
C1S H99B 0.9900
C2S H98A 0.9900
C2S H98B 0.9900
C3S H97A 0.9900
C3S H97B 0.9900
C47 C48 1.3900
C47 H47 0.9500
C48 C49 1.3900
C48 H48 0.9500
C49 C50 1.3900
C49 H49 0.9500
C50 H50 0.9500
